data_4501645
loop_
_publ_author_name
'Lu, Wen-Guan'
'Jiang, Long'
'Lu, Tong-Bu'

_publ_section_title
;
 Lanthanide Contraction and Temperature-Dependent Structures of Lanthanide
 Coordination Polymers with Imidazole-4,5-Dicarboxylate and Oxalate
;
_journal_issue 10
_journal_name_full 'Crystal Growth &amp; Design'
_journal_page_first 4310
_journal_paper_doi 10.1021/cg100196j
_journal_volume 10
_journal_year 2010
_chemical_formula_sum 'C6 H4 N2 Nd O7'
_chemical_formula_weight 360.35
_chemical_name_systematic
; 
 ? 
;
_space_group_IT_number 15
_symmetry_cell_setting monoclinic
_symmetry_space_group_name_Hall '-C 2yc'
_symmetry_space_group_name_H-M 'C 1 2/c 1'
_atom_sites_solution_hydrogens geom
_atom_sites_solution_primary direct
_atom_sites_solution_secondary difmap
_audit_creation_method SHELXL-97
_cell_angle_alpha 90.00
_cell_angle_beta 106.049(5)
_cell_angle_gamma 90.00
_cell_formula_units_Z 8
_cell_length_a 21.816(7)
_cell_length_b 6.786(2)
_cell_length_c 13.297(4)
_cell_measurement_temperature 173(2)
_cell_measurement_theta_max 27.11
_cell_measurement_theta_min 3.16
_cell_volume 1891.8(10)
_computing_cell_refinement 'Bruker SMART'
_computing_data_collection 'Bruker SMART'
_computing_data_reduction 'Bruker SAINT'
_computing_molecular_graphics 'Bruker SHELXTL'
_computing_publication_material 'Bruker SHELXTL'
_computing_structure_refinement 'SHELXL-97 (Sheldrick, 1997)'
_computing_structure_solution 'SHELXS-97 (Sheldrick, 1990)'
_diffrn_ambient_temperature 173(2)
_diffrn_measured_fraction_theta_full 0.960
_diffrn_measured_fraction_theta_max 0.960
_diffrn_measurement_device_type 'CCD area detector'
_diffrn_measurement_method 'phi and omega scans'
_diffrn_radiation_monochromator graphite
_diffrn_radiation_source 'fine-focus sealed tube'
_diffrn_radiation_type MoK\a
_diffrn_radiation_wavelength 0.71073
_diffrn_reflns_av_R_equivalents 0.0395
_diffrn_reflns_av_sigmaI/netI 0.0500
_diffrn_reflns_limit_h_max 24
_diffrn_reflns_limit_h_min -27
_diffrn_reflns_limit_k_max 8
_diffrn_reflns_limit_k_min -8
_diffrn_reflns_limit_l_max 16
_diffrn_reflns_limit_l_min -17
_diffrn_reflns_number 5415
_diffrn_reflns_theta_full 27.11
_diffrn_reflns_theta_max 27.11
_diffrn_reflns_theta_min 3.16
_diffrn_standards_decay_% 0
_diffrn_standards_interval_count 0
_diffrn_standards_interval_time 0
_diffrn_standards_number 0
_exptl_absorpt_coefficient_mu 5.514
_exptl_absorpt_correction_T_max 0.4724
_exptl_absorpt_correction_T_min 0.4369
_exptl_absorpt_correction_type multi-scan
_exptl_absorpt_process_details 'SADABS (Sheldrick, 1996)'
_exptl_crystal_colour lilac
_exptl_crystal_density_diffrn 2.530
_exptl_crystal_density_method 'not measured'
_exptl_crystal_description block
_exptl_crystal_F_000 1360
_exptl_crystal_size_max 0.18
_exptl_crystal_size_mid 0.16
_exptl_crystal_size_min 0.16
_refine_diff_density_max 2.961
_refine_diff_density_min -1.464
_refine_diff_density_rms 0.229
_refine_ls_extinction_method none
_refine_ls_goodness_of_fit_ref 1.022
_refine_ls_hydrogen_treatment mixed
_refine_ls_matrix_type full
_refine_ls_number_parameters 151
_refine_ls_number_reflns 2014
_refine_ls_number_restraints 3
_refine_ls_restrained_S_all 1.021
_refine_ls_R_factor_all 0.0432
_refine_ls_R_factor_gt 0.0352
_refine_ls_shift/su_max 0.001
_refine_ls_shift/su_mean 0.000
_refine_ls_structure_factor_coef Fsqd
_refine_ls_weighting_details 'calc w=1/[\s^2^(Fo^2^)+(0.0528P)^2^+0.0000P] where P=(Fo^2^+2Fc^2^)/3'
_refine_ls_weighting_scheme calc
_refine_ls_wR_factor_gt 0.0836
_refine_ls_wR_factor_ref 0.0881
_reflns_number_gt 1676
_reflns_number_total 2014
_reflns_threshold_expression >2sigma(I)
_cod_data_source_file cg100196j_si_002.cif
_cod_data_source_block 3Nd
_cod_depositor_comments
;
The following automatic conversions were performed:

'_symmetry_cell_setting' value 'Monoclinic' changed to 'monoclinic'
according to /home/saulius/struct/CIF-dictionaries/cif_core.dic
dictionary named 'cif_core.dic' version 2.4.2 from 2011-04-26.

Automatic conversion script
Id: cif_fix_values 1715 2011-07-08 13:25:40Z adriana 
;
_cod_original_sg_symbol_H-M C2/c
_cod_database_code 4501645

loop_
_symmetry_equiv_pos_as_xyz
'x, y, z'
'-x, y, -z+1/2'
'x+1/2, y+1/2, z'
'-x+1/2, y+1/2, -z+1/2'
'-x, -y, -z'
'x, -y, z-1/2'
'-x+1/2, -y+1/2, -z'
'x+1/2, -y+1/2, z-1/2'

loop_
_atom_site_label
_atom_site_type_symbol
_atom_site_fract_x
_atom_site_fract_y
_atom_site_fract_z
_atom_site_U_iso_or_equiv
_atom_site_adp_type
_atom_site_occupancy
_atom_site_symmetry_multiplicity
_atom_site_calc_flag
_atom_site_refinement_flags
Nd1 Nd 0.352982(12) 0.07748(4) 0.883964(18) 0.00974(12) Uani 1 1 d .
O1 O 0.32755(19) -0.0507(5) 0.7065(3) 0.0165(8) Uani 1 1 d .
N1 N 0.3891(2) 0.2938(6) 0.7441(3) 0.0152(9) Uani 1 1 d .
C2 C 0.3639(3) 0.2322(8) 0.6423(4) 0.0151(11) Uani 1 1 d .
C1 C 0.3336(3) 0.0336(8) 0.6257(4) 0.0154(11) Uani 1 1 d .
C3 C 0.4107(3) 0.4730(9) 0.7383(4) 0.0188(12) Uani 1 1 d .
H3 H 0.4311 0.5516 0.7972 0.023 Uiso 1 1 calc R
N2 N 0.4002(2) 0.5305(7) 0.6381(3) 0.0175(10) Uani 1 1 d .
H2 H 0.4114 0.6446 0.6169 0.021 Uiso 1 1 calc R
C4 C 0.3693(3) 0.3813(8) 0.5746(4) 0.0134(11) Uani 1 1 d .
O4 O 0.3415(2) 0.5868(5) 0.4273(3) 0.0204(9) Uani 1 1 d .
O2 O 0.3163(2) -0.0432(6) 0.5367(3) 0.0201(9) Uani 1 1 d .
O3 O 0.3279(2) 0.2666(6) 0.4005(3) 0.0227(9) Uani 1 1 d .
O5 O 0.4513(2) -0.1062(6) 0.8874(3) 0.0253(10) Uani 1 1 d .
O1W O 0.2389(2) 0.1116(6) 0.8078(3) 0.0205(9) Uani 1 1 d D
C5 C 0.3448(3) 0.4127(7) 0.4600(4) 0.0136(11) Uani 1 1 d .
H1A H 0.219(2) 0.211(6) 0.824(4) 0.020 Uiso 1 1 d D
C6 C 0.5012(3) -0.0771(8) 0.9574(4) 0.0186(12) Uani 1 1 d .
H1B H 0.223(3) 0.086(8) 0.7426(15) 0.028 Uiso 1 1 d D
O6 O 0.5549(2) -0.1536(7) 0.9657(3) 0.0288(10) Uani 1 1 d .

loop_
_atom_site_aniso_label
_atom_site_aniso_U_11
_atom_site_aniso_U_22
_atom_site_aniso_U_33
_atom_site_aniso_U_23
_atom_site_aniso_U_13
_atom_site_aniso_U_12
Nd1 0.01373(18) 0.00734(18) 0.00547(16) -0.00022(10) -0.00183(11) 0.00087(10)
O1 0.025(2) 0.016(2) 0.0065(17) 0.0001(14) 0.0002(15) -0.0034(16)
N1 0.019(2) 0.014(2) 0.011(2) -0.0031(18) 0.0009(18) -0.0023(18)
C2 0.020(3) 0.015(3) 0.009(2) -0.001(2) 0.001(2) 0.003(2)
C1 0.020(3) 0.009(3) 0.015(3) 0.000(2) 0.002(2) 0.002(2)
C3 0.023(3) 0.015(3) 0.015(3) -0.001(2) 0.000(2) -0.007(2)
N2 0.027(3) 0.011(2) 0.011(2) -0.0015(18) 0.000(2) -0.007(2)
C4 0.020(3) 0.008(2) 0.011(2) -0.0004(19) 0.002(2) -0.003(2)
O4 0.036(3) 0.011(2) 0.0132(19) 0.0016(15) 0.0049(18) -0.0017(16)
O2 0.034(2) 0.016(2) 0.0086(17) -0.0057(15) 0.0032(17) -0.0067(17)
O3 0.042(3) 0.011(2) 0.0106(17) 0.0031(16) -0.0007(17) -0.0022(18)
O5 0.017(2) 0.030(2) 0.023(2) -0.0173(18) -0.0050(17) 0.0062(18)
O1W 0.020(2) 0.022(2) 0.0128(19) -0.0049(16) -0.0064(16) 0.0081(17)
C5 0.017(3) 0.010(3) 0.013(2) 0.001(2) 0.002(2) 0.001(2)
C6 0.021(3) 0.013(3) 0.018(3) -0.008(2) -0.001(2) 0.005(2)
O6 0.020(2) 0.034(3) 0.025(2) -0.017(2) -0.0075(18) 0.011(2)

loop_
_atom_type_symbol
_atom_type_description
_atom_type_scat_dispersion_real
_atom_type_scat_dispersion_imag
_atom_type_scat_source
C C 0.0033 0.0016 'International Tables Vol C Tables 4.2.6.8 and 6.1.1.4'
H H 0.0000 0.0000 'International Tables Vol C Tables 4.2.6.8 and 6.1.1.4'
N N 0.0061 0.0033 'International Tables Vol C Tables 4.2.6.8 and 6.1.1.4'
O O 0.0106 0.0060 'International Tables Vol C Tables 4.2.6.8 and 6.1.1.4'
Nd Nd -0.1943 3.0179 'International Tables Vol C Tables 4.2.6.8 and 6.1.1.4'

loop_
_geom_angle_atom_site_label_1
_geom_angle_atom_site_label_2
_geom_angle_atom_site_label_3
_geom_angle
_geom_angle_site_symmetry_1
_geom_angle_site_symmetry_3
O4 Nd1 O2 78.78(13) 6_566 6_556
O4 Nd1 O3 149.27(15) 6_566 6_556
O2 Nd1 O3 72.08(13) 6_556 6_556
O4 Nd1 O1W 81.10(14) 6_566 .
O2 Nd1 O1W 79.50(14) 6_556 .
O3 Nd1 O1W 84.18(14) 6_556 .
O4 Nd1 O1 124.51(13) 6_566 .
O2 Nd1 O1 138.54(14) 6_556 .
O3 Nd1 O1 75.30(12) 6_556 .
O1W Nd1 O1 72.33(14) . .
O4 Nd1 O6 73.73(15) 6_566 5_657
O2 Nd1 O6 73.82(16) 6_556 5_657
O3 Nd1 O6 106.40(15) 6_556 5_657
O1W Nd1 O6 146.20(14) . 5_657
O1 Nd1 O6 141.07(14) . 5_657
O4 Nd1 O5 128.84(15) 6_566 .
O2 Nd1 O5 115.34(14) 6_556 .
O3 Nd1 O5 74.25(15) 6_556 .
O1W Nd1 O5 147.33(13) . .
O1 Nd1 O5 78.55(13) . .
O6 Nd1 O5 65.26(14) 5_657 .
O4 Nd1 N1 73.24(14) 6_566 .
O2 Nd1 N1 151.99(13) 6_556 .
O3 Nd1 N1 135.62(13) 6_556 .
O1W Nd1 N1 97.11(14) . .
O1 Nd1 N1 63.25(13) . .
O6 Nd1 N1 96.83(15) 5_657 .
O5 Nd1 N1 82.39(15) . .
C1 O1 Nd1 128.1(3) . .
C3 N1 C2 106.0(4) . .
C3 N1 Nd1 137.2(3) . .
C2 N1 Nd1 113.9(3) . .
N1 C2 C4 109.6(5) . .
N1 C2 C1 117.4(4) . .
C4 C2 C1 132.8(5) . .
O2 C1 O1 122.9(5) . .
O2 C1 C2 121.5(5) . .
O1 C1 C2 115.6(4) . .
N1 C3 N2 111.1(5) . .
N1 C3 H3 124.4 . .
N2 C3 H3 124.4 . .
C3 N2 C4 108.4(5) . .
C3 N2 H2 125.8 . .
C4 N2 H2 125.8 . .
N2 C4 C2 104.8(5) . .
N2 C4 C5 120.2(5) . .
C2 C4 C5 134.7(5) . .
C5 O4 Nd1 170.4(4) . 6_565
C1 O2 Nd1 139.4(4) . 6
C5 O3 Nd1 141.5(4) . 6
C6 O5 Nd1 120.8(3) . .
Nd1 O1W H1A 120(4) . .
Nd1 O1W H1B 120(4) . .
H1A O1W H1B 107.9(17) . .
O4 C5 O3 123.0(5) . .
O4 C5 C4 117.5(5) . .
O3 C5 C4 119.5(4) . .
O5 C6 O6 127.2(5) . .
O5 C6 C6 117.2(6) . 5_657
O6 C6 C6 115.6(6) . 5_657
C6 O6 Nd1 121.0(4) . 5_657

loop_
_geom_bond_atom_site_label_1
_geom_bond_atom_site_label_2
_geom_bond_distance
_geom_bond_site_symmetry_2
Nd1 O4 2.380(4) 6_566
Nd1 O2 2.392(4) 6_556
Nd1 O3 2.422(4) 6_556
Nd1 O1W 2.426(4) .
Nd1 O1 2.431(4) .
Nd1 O6 2.466(4) 5_657
Nd1 O5 2.471(4) .
Nd1 N1 2.654(4) .
O1 C1 1.256(6) .
N1 C3 1.315(7) .
N1 C2 1.377(6) .
C2 C4 1.382(7) .
C2 C1 1.490(7) .
C1 O2 1.251(6) .
C3 N2 1.347(7) .
C3 H3 0.9500 .
N2 C4 1.371(7) .
N2 H2 0.8800 .
C4 C5 1.484(7) .
O4 C5 1.254(6) .
O4 Nd1 2.380(4) 6_565
O2 Nd1 2.392(4) 6
O3 C5 1.259(6) .
O3 Nd1 2.422(4) 6
O5 C6 1.236(7) .
O1W H1A 0.861(10) .
O1W H1B 0.858(10) .
C6 O6 1.258(7) .
C6 C6 1.554(10) 5_657
O6 Nd1 2.466(4) 5_657

loop_
_geom_hbond_atom_site_label_D
_geom_hbond_atom_site_label_H
_geom_hbond_atom_site_label_A
_geom_hbond_distance_DH
_geom_hbond_distance_HA
_geom_hbond_distance_DA
_geom_hbond_angle_DHA
_geom_hbond_site_symmetry_A
N2 H2 O6 0.88 2.02 2.864(6) 160.9 2_666
O1W H1A O1 0.861(10) 1.89(3) 2.689(5) 154(5) 4_556
O1W H1B O3 0.858(10) 2.16(3) 2.871(6) 140(4) 7_556

loop_
_geom_torsion_atom_site_label_1
_geom_torsion_atom_site_label_2
_geom_torsion_atom_site_label_3
_geom_torsion_atom_site_label_4
_geom_torsion
_geom_torsion_site_symmetry_1
_geom_torsion_site_symmetry_4
O4 Nd1 O1 C1 34.2(5) 6_566 .
O2 Nd1 O1 C1 149.1(4) 6_556 .
O3 Nd1 O1 C1 -171.9(5) 6_556 .
O1W Nd1 O1 C1 99.6(5) . .
O6 Nd1 O1 C1 -73.9(5) 5_657 .
O5 Nd1 O1 C1 -95.4(5) . .
N1 Nd1 O1 C1 -8.2(4) . .
O4 Nd1 N1 C3 23.6(5) 6_566 .
O2 Nd1 N1 C3 21.0(7) 6_556 .
O3 Nd1 N1 C3 -169.0(5) 6_556 .
O1W Nd1 N1 C3 102.0(6) . .
O1 Nd1 N1 C3 168.1(6) . .
O6 Nd1 N1 C3 -47.1(6) 5_657 .
O5 Nd1 N1 C3 -110.9(6) . .
O4 Nd1 N1 C2 -133.7(4) 6_566 .
O2 Nd1 N1 C2 -136.3(4) 6_556 .
O3 Nd1 N1 C2 33.6(5) 6_556 .
O1W Nd1 N1 C2 -55.3(4) . .
O1 Nd1 N1 C2 10.8(3) . .
O6 Nd1 N1 C2 155.6(4) 5_657 .
O5 Nd1 N1 C2 91.7(4) . .
C3 N1 C2 C4 -1.6(6) . .
Nd1 N1 C2 C4 162.6(3) . .
C3 N1 C2 C1 -177.9(5) . .
Nd1 N1 C2 C1 -13.7(6) . .
Nd1 O1 C1 O2 -176.7(4) . .
Nd1 O1 C1 C2 4.2(7) . .
N1 C2 C1 O2 -171.5(5) . .
C4 C2 C1 O2 13.2(10) . .
N1 C2 C1 O1 7.6(7) . .
C4 C2 C1 O1 -167.7(6) . .
C2 N1 C3 N2 0.6(6) . .
Nd1 N1 C3 N2 -157.9(4) . .
N1 C3 N2 C4 0.7(7) . .
C3 N2 C4 C2 -1.6(6) . .
C3 N2 C4 C5 172.8(5) . .
N1 C2 C4 N2 2.0(6) . .
C1 C2 C4 N2 177.6(6) . .
N1 C2 C4 C5 -171.2(6) . .
C1 C2 C4 C5 4.3(11) . .
O1 C1 O2 Nd1 -138.4(5) . 6
C2 C1 O2 Nd1 40.7(9) . 6
O4 Nd1 O5 C6 38.0(5) 6_566 .
O2 Nd1 O5 C6 -58.0(5) 6_556 .
O3 Nd1 O5 C6 -118.8(5) 6_556 .
O1W Nd1 O5 C6 -169.4(4) . .
O1 Nd1 O5 C6 163.4(5) . .
O6 Nd1 O5 C6 -1.9(4) 5_657 .
N1 Nd1 O5 C6 99.3(5) . .
Nd1 O4 C5 O3 -133(2) 6_565 .
Nd1 O4 C5 C4 47(2) 6_565 .
Nd1 O3 C5 O4 148.1(5) 6 .
Nd1 O3 C5 C4 -32.6(9) 6 .
N2 C4 C5 O4 -14.5(8) . .
C2 C4 C5 O4 158.0(6) . .
N2 C4 C5 O3 166.1(5) . .
C2 C4 C5 O3 -21.4(10) . .
Nd1 O5 C6 O6 -176.7(5) . .
Nd1 O5 C6 C6 0.7(9) . 5_657
O5 C6 O6 Nd1 -178.4(5) . 5_657
C6 C6 O6 Nd1 4.2(9) 5_657 5_657
